data_7035109
loop_
_publ_author_name
'Bryant, Macguire R.'
'Burrows, Andrew D.'
'Fitchett, Christopher M.'
'Hawes, Chris S.'
'Hunter, Sally O.'
'Keenan, Luke L.'
'Kelly, David J.'
'Kruger, Paul E.'
'Mahon, Mary F.'
'Richardson, Christopher'

_publ_section_title
;
 The synthesis and characterisation of coordination and hydrogen-bonded
 networks based on 4-(3,5-dimethyl-1H-pyrazol-4-yl)benzoic acid.
;
_journal_issue 19
_journal_name_full 'Dalton transactions (Cambridge, England : 2003)'
_journal_page_first 9269
_journal_page_last 9280
_journal_paper_doi 10.1039/c5dt00011d
_journal_volume 44
_journal_year 2015
_chemical_formula_moiety 'C24 H26 Cu2 N4 O10 S'
_chemical_formula_sum 'C24 H26 Cu2 N4 O10 S'
_chemical_formula_weight 689.63
_space_group_crystal_system monoclinic
_space_group_IT_number 12
_space_group_name_Hall '-C 2y'
_space_group_name_H-M_alt 'C 1 2/m 1'
_symmetry_Int_Tables_number 12
_symmetry_space_group_name_Hall '-C 2y'
_symmetry_space_group_name_H-M 'C 1 2/m 1'
_atom_sites_solution_hydrogens geom
_atom_sites_solution_primary direct
_atom_sites_solution_secondary difmap
_audit_creation_date 2014-12-29
_audit_creation_method
;
Olex2 1.2
(compiled 2014.08.28 svn.r2986 for OlexSys, GUI svn.r4874)
;
_audit_update_record
;
2015-03-12 deposited with the CCDC.
2015-04-17 downloaded from the CCDC.
;
_cell_angle_alpha 90.00
_cell_angle_beta 103.71(3)
_cell_angle_gamma 90.00
_cell_formula_units_Z 8
_cell_length_a 32.685(7)
_cell_length_b 29.520(6)
_cell_length_c 9.7350(19)
_cell_measurement_temperature 100(2)
_cell_volume 9125(3)
_computing_cell_refinement 'XDS (Kabsch, 1993)'
_computing_data_collection 'BluIce (McPhillips, 2002)'
_computing_data_reduction 'XDS (Kabsch, 1993)'
_computing_molecular_graphics 'Olex2 (Dolomanov et al., 2009)'
_computing_publication_material 'Olex2 (Dolomanov et al., 2009)'
_computing_structure_refinement 'XLMP (Sheldrick, 2008)'
_computing_structure_solution 'SHELXS-97 (Sheldrick, 1997)'
_diffrn_ambient_temperature 100(2)
_diffrn_measured_fraction_theta_full 0.962
_diffrn_measured_fraction_theta_max 0.962
_diffrn_measurement_device_type 'ADSC Quantum 210r'
_diffrn_measurement_method 'Phi Scan'
_diffrn_radiation_monochromator 'Silicon Double Crystal'
_diffrn_radiation_probe x-ray
_diffrn_radiation_type synchrotron
_diffrn_radiation_wavelength 0.71083
_diffrn_reflns_av_R_equivalents 0.1489
_diffrn_reflns_av_unetI/netI 0.0873
_diffrn_reflns_limit_h_max 34
_diffrn_reflns_limit_h_min -35
_diffrn_reflns_limit_k_max 30
_diffrn_reflns_limit_k_min -30
_diffrn_reflns_limit_l_max 10
_diffrn_reflns_limit_l_min -10
_diffrn_reflns_number 42241
_diffrn_reflns_theta_full 22.48
_diffrn_reflns_theta_max 22.48
_diffrn_reflns_theta_min 1.28
_diffrn_source 'Australian Synchrotron'
_diffrn_standards_number 0
_exptl_absorpt_coefficient_mu 1.016
_exptl_absorpt_correction_type multi-scan
_exptl_absorpt_process_details 'XScale within XDS'
_exptl_crystal_colour Green
_exptl_crystal_density_diffrn 1.004
_exptl_crystal_density_method 'not measured'
_exptl_crystal_description Plate
_exptl_crystal_F_000 2816
_exptl_crystal_size_max 0.08
_exptl_crystal_size_mid 0.06
_exptl_crystal_size_min 0.01
_refine_diff_density_max 2.430
_refine_diff_density_min -0.994
_refine_diff_density_rms 0.129
_refine_ls_extinction_method none
_refine_ls_goodness_of_fit_ref 1.011
_refine_ls_hydrogen_treatment mixed
_refine_ls_matrix_type full
_refine_ls_number_parameters 389
_refine_ls_number_reflns 5882
_refine_ls_number_restraints 19
_refine_ls_restrained_S_all 1.015
_refine_ls_R_factor_all 0.1337
_refine_ls_R_factor_gt 0.1023
_refine_ls_shift/su_max 0.001
_refine_ls_shift/su_mean 0.000
_refine_ls_structure_factor_coef Fsqd
_refine_ls_weighting_details 'calc w=1/[\s^2^(Fo^2^)+(0.2000P)^2^+0.0000P] where P=(Fo^2^+2Fc^2^)/3'
_refine_ls_weighting_scheme calc
_refine_ls_wR_factor_gt 0.2701
_refine_ls_wR_factor_ref 0.2914
_reflns_number_gt 3883
_reflns_number_total 5882
_reflns_threshold_expression >2sigma(I)
_cod_data_source_file c5dt00011d2.cif
_cod_data_source_block c2m-sr
_cod_depositor_comments 'Adding full bibliography for 7035103--7035111.cif.'
_cod_database_code 7035109
_olex2_refinement_description
;
1. Others
 Fixed U12: Cu2(0) Cu3(0) O8(0) O9(0)
 Fixed U23: Cu2(0) Cu3(0) O8(0) O9(0)
 Fixed Uiso: H7A(0.163) H7B(0.163) H8A(0.16) H8B(0.16) H9A(0.183) H9B(0.183)
 H1(0.069) H1A(0.072) H2(0.101) H2A(0.082) H3(0.086) H3A(0.092) H5(0.094)
 H5A(0.071) H6(0.102) H6A(0.065) H31A(0.116) H31B(0.116) H31C(0.116)
 H31D(0.134) H31E(0.134) H31F(0.134) H51A(0.085) H51B(0.085) H51C(0.085)
 H51D(0.134) H51E(0.134) H51F(0.134)
 Fixed X: H7A(0.166) H7B(0.2074) H1(0.2762) H1A(0.1531) H2(0.4449) H2A(0.0098)
 H3(0.3967) H3A(0.0462) H5(0.346) H5A(0.1504) H6(0.394) H6A(0.1146)
 H31A(0.2825) H31B(0.3289) H31C(0.2891) H31D(0.2104) H31E(0.1711) H31F(0.2055)
 H51A(0.3205) H51B(0.3672) H51C(0.3372) H51D(0.0895) H51E(0.0784) H51F(0.0574)
 Fixed Y: Cu2(0) Cu3(0) H7A(0.1737) H7B(0.1581) O8(0) H8A(0) H8B(0) O9(0)
 H9A(0) H9B(0) H1(0.257) H1A(0.255) H2(0.0809) H2A(0.1064) H3(0.1338)
 H3A(0.1519) H5(0.1556) H5A(0.1359) H6(0.1114) H6A(0.0885) H31A(0.1204)
 H31B(0.1069) H31C(0.0966) H31D(0.1174) H31E(0.0946) H31F(0.1219) H51A(0.2521)
 H51B(0.2456) H51C(0.2841) H51D(0.2812) H51E(0.2542) H51F(0.2395)
 Fixed Z: H7A(-0.2995) H7B(-0.3396) H1(-0.2718) H1A(-0.0796) H2(-0.1698)
 H2A(0.1508) H3(-0.1091) H3A(0.0171) H5(-0.5188) H5A(0.335) H6(-0.5864)
 H6A(0.4491) H31A(-0.0587) H31B(-0.0717) H31C(-0.1996) H31D(0.0329)
 H31E(0.0776) H31F(0.192) H51A(-0.4975) H51B(-0.4017) H51C(-0.3632) H51D(-
 0.0127) H51E(0.1162) H51F(-0.0432)
;
_olex2_computing_structure_refinement_long 'SHELXL-97 (Sheldrick, 1997)'
_olex2_computing_structure_solution_long 'SHELXS-97 (Sheldrick, 1997)'
_olex2_submission_special_instructions 'No special instructions were received'

loop_
_space_group_symop_id
_space_group_symop_operation_xyz
1 'x, y, z'
2 '-x, y, -z'
3 'x+1/2, y+1/2, z'
4 '-x+1/2, y+1/2, -z'
5 '-x, -y, -z'
6 'x, -y, z'
7 '-x+1/2, -y+1/2, -z'
8 'x+1/2, -y+1/2, z'

loop_
_atom_site_label
_atom_site_type_symbol
_atom_site_fract_x
_atom_site_fract_y
_atom_site_fract_z
_atom_site_U_iso_or_equiv
_atom_site_adp_type
_atom_site_occupancy
_atom_site_calc_flag
_atom_site_site_symmetry_order
_atom_site_refinement_flags_posn
_atom_site_refinement_flags_adp
_atom_site_refinement_flags_occupancy
Cu1 Cu 0.23027(4) 0.20022(4) -0.09435(13) 0.0557(5) Uani 1 d 1 . . .
Cu2 Cu 0.47657(5) 0.0000 -0.6304(2) 0.0613(6) Uani 1 d 2 S T P
Cu3 Cu 0.03260(5) 0.0000 0.61085(17) 0.0492(5) Uani 1 d 2 S T P
S1 S 0.20818(8) 0.30800(8) -0.2139(3) 0.0622(8) Uani 1 d 1 . . .
O1 O 0.4845(3) 0.0464(2) -0.3344(9) 0.079(2) Uani 1 d 1 . . .
O1A O 0.0003(2) 0.0464(2) 0.3179(8) 0.071(2) Uani 1 d 1 . . .
O2 O 0.4439(3) 0.0459(3) -0.5543(11) 0.096(3) Uani 1 d 1 . . .
O2A O 0.0563(2) 0.0456(2) 0.5032(8) 0.0664(19) Uani 1 d 1 . . .
O3 O 0.2303(2) 0.2787(3) -0.0991(9) 0.084(2) Uani 1 d 1 . . .
O4 O 0.2249(2) 0.2976(2) -0.3362(8) 0.075(2) Uani 1 d 1 . . .
O5 O 0.2142(3) 0.3543(3) -0.1732(12) 0.108(3) Uani 1 d 1 . . .
O6 O 0.1641(2) 0.2944(3) -0.2356(10) 0.092(3) Uani 1 d 1 . . .
O7 O 0.1970(3) 0.1740(3) -0.2657(11) 0.108(3) Uani 1 d 1 . . .
H7A H 0.1660 0.1737 -0.2995 0.163 Uiso 1 d 1 DGR . .
H7B H 0.2074 0.1581 -0.3396 0.163 Uiso 1 d 1 DGR . .
O8 O 0.4418(4) 0.0000 -0.8448(16) 0.107(4) Uani 1 d 2 DS TU P
H8A H 0.459(5) 0.0000 -0.900(16) 0.160 Uiso 1 d 2 DRS T P
H8B H 0.4155(12) 0.0000 -0.882(18) 0.160 Uiso 1 d 2 DRS T P
O9 O 0.0865(4) 0.0000 0.7973(18) 0.122(5) Uani 1 d 2 DS TU P
H9A H 0.094(3) 0.0000 0.888(3) 0.183 Uiso 1 d 2 DRS T P
H9B H 0.103(3) 0.0000 0.741(8) 0.183 Uiso 1 d 2 DRS T P
N1 N 0.2895(2) 0.2308(2) -0.2582(8) 0.057(2) Uani 1 d 1 . . .
H1 H 0.2762 0.2570 -0.2718 0.069 Uiso 1 calc 1 R . .
N1A N 0.1511(2) 0.2296(2) -0.0344(9) 0.060(2) Uani 1 d 1 . . .
H1A H 0.1531 0.2550 -0.0796 0.072 Uiso 1 calc 1 R . .
N2 N 0.2792(2) 0.1969(2) -0.1822(8) 0.054(2) Uani 1 d 1 . . .
N2A N 0.1804(3) 0.1962(2) -0.0162(9) 0.056(2) Uani 1 d 1 . . .
C1 C 0.4246(4) 0.0910(4) -0.3863(13) 0.073(3) Uani 1 d 1 . . .
C1A C 0.0607(3) 0.0918(3) 0.3120(11) 0.059(2) Uani 1 d 1 . . .
C2 C 0.4253(4) 0.0968(4) -0.2412(14) 0.084(4) Uani 1 d 1 . . .
H2 H 0.4449 0.0809 -0.1698 0.101 Uiso 1 calc 1 R . .
C2A C 0.0392(3) 0.1118(3) 0.1847(12) 0.069(3) Uani 1 d 1 . . .
H2A H 0.0098 0.1064 0.1508 0.082 Uiso 1 calc 1 R . .
C3 C 0.3954(3) 0.1278(4) -0.2059(13) 0.072(3) Uani 1 d 1 . . .
H3 H 0.3967 0.1338 -0.1091 0.086 Uiso 1 calc 1 R . .
C3' C 0.3061(3) 0.1643(3) -0.1866(12) 0.067(3) Uani 1 d 1 . . .
C3A C 0.0603(3) 0.1396(4) 0.1059(13) 0.077(3) Uani 1 d 1 . . .
H3A H 0.0462 0.1519 0.0171 0.092 Uiso 1 calc 1 R . .
C3A' C 0.1653(3) 0.1636(3) 0.0534(12) 0.067(3) Uani 1 d 1 . . .
C4 C 0.3655(4) 0.1484(3) -0.3054(13) 0.071(3) Uani 1 d 1 . . .
C4' C 0.3326(3) 0.1775(3) -0.2692(10) 0.055(2) Uani 1 d 1 . . .
C4A C 0.1030(3) 0.1484(3) 0.1644(12) 0.064(3) Uani 1 d 1 . . .
C4A' C 0.1285(3) 0.1764(3) 0.0854(10) 0.051(2) Uani 1 d 1 . . .
C5 C 0.3666(4) 0.1409(4) -0.4476(12) 0.078(3) Uani 1 d 1 . . .
H5 H 0.3460 0.1556 -0.5188 0.094 Uiso 1 calc 1 R . .
C5' C 0.3219(3) 0.2205(3) -0.3100(10) 0.050(2) Uani 1 d 1 . . .
C5A C 0.1217(3) 0.1293(3) 0.2932(11) 0.059(3) Uani 1 d 1 . . .
H5A H 0.1504 0.1359 0.3350 0.071 Uiso 1 calc 1 R . .
C5A' C 0.1187(3) 0.2199(3) 0.0232(12) 0.065(3) Uani 1 d 1 . . .
C6 C 0.3945(4) 0.1144(4) -0.4889(13) 0.085(4) Uani 1 d 1 . . .
H6 H 0.3940 0.1114 -0.5864 0.102 Uiso 1 calc 1 R . .
C6A C 0.1002(3) 0.1015(3) 0.3616(10) 0.054(2) Uani 1 d 1 . . .
H6A H 0.1146 0.0885 0.4491 0.065 Uiso 1 calc 1 R . .
C7 C 0.4530(4) 0.0580(4) -0.4291(14) 0.068(3) Uani 1 d 1 . . .
C7A C 0.0373(3) 0.0585(3) 0.3902(13) 0.057(2) Uani 1 d 1 . . .
C31 C 0.3012(4) 0.1179(3) -0.1235(13) 0.077(3) Uani 1 d 1 . . .
H31A H 0.2825 0.1204 -0.0587 0.116 Uiso 1 calc 1 GR . .
H31B H 0.3289 0.1069 -0.0717 0.116 Uiso 1 calc 1 GR . .
H31C H 0.2891 0.0966 -0.1996 0.116 Uiso 1 calc 1 GR . .
C31A C 0.1903(4) 0.1206(3) 0.0924(15) 0.089(4) Uani 1 d 1 . . .
H31D H 0.2104 0.1174 0.0329 0.134 Uiso 1 calc 1 GR . .
H31E H 0.1711 0.0946 0.0776 0.134 Uiso 1 calc 1 GR . .
H31F H 0.2055 0.1219 0.1920 0.134 Uiso 1 calc 1 GR . .
C51 C 0.3381(3) 0.2534(3) -0.4009(11) 0.057(2) Uani 1 d 1 . . .
H51A H 0.3205 0.2521 -0.4975 0.085 Uiso 1 calc 1 GR . .
H51B H 0.3672 0.2456 -0.4017 0.085 Uiso 1 calc 1 GR . .
H51C H 0.3372 0.2841 -0.3632 0.085 Uiso 1 calc 1 GR . .
C51A C 0.0830(4) 0.2514(4) 0.0207(17) 0.090(4) Uani 1 d 1 . . .
H51D H 0.0895 0.2812 -0.0127 0.134 Uiso 1 calc 1 GR . .
H51E H 0.0784 0.2542 0.1162 0.134 Uiso 1 calc 1 GR . .
H51F H 0.0574 0.2395 -0.0432 0.134 Uiso 1 calc 1 GR . .

loop_
_atom_site_aniso_label
_atom_site_aniso_U_11
_atom_site_aniso_U_22
_atom_site_aniso_U_33
_atom_site_aniso_U_23
_atom_site_aniso_U_13
_atom_site_aniso_U_12
Cu1 0.0679(8) 0.0378(7) 0.0818(9) 0.0061(5) 0.0586(7) 0.0030(5)
Cu2 0.0658(11) 0.0346(9) 0.1065(15) 0.000 0.0659(11) 0.000
Cu3 0.0523(9) 0.0411(9) 0.0718(11) 0.000 0.0499(8) 0.000
S1 0.0765(18) 0.0379(15) 0.089(2) 0.0099(12) 0.0525(16) 0.0087(11)
O1 0.105(6) 0.057(5) 0.094(6) -0.005(4) 0.058(5) 0.021(4)
O1A 0.079(5) 0.069(5) 0.080(5) 0.015(4) 0.051(4) -0.027(4)
O2 0.107(6) 0.077(5) 0.119(8) -0.008(5) 0.058(6) 0.030(5)
O2A 0.067(4) 0.073(5) 0.064(5) 0.021(4) 0.025(4) -0.011(3)
O3 0.089(5) 0.075(5) 0.115(7) 0.017(4) 0.077(5) 0.003(4)
O4 0.107(6) 0.052(4) 0.092(5) 0.006(3) 0.077(5) 0.018(4)
O5 0.141(8) 0.057(5) 0.156(8) -0.007(5) 0.093(7) -0.010(5)
O6 0.070(5) 0.094(6) 0.129(7) 0.029(5) 0.055(5) -0.008(4)
O7 0.081(5) 0.120(7) 0.146(8) 0.035(6) 0.070(6) 0.007(5)
O8 0.108(9) 0.073(7) 0.157(11) 0.000 0.065(8) 0.000
O9 0.117(9) 0.086(8) 0.195(13) 0.000 0.103(9) 0.000
N1 0.072(5) 0.041(4) 0.083(6) 0.007(4) 0.068(5) 0.000(4)
N1A 0.068(5) 0.037(4) 0.095(6) 0.006(4) 0.061(5) 0.001(4)
N2 0.066(5) 0.042(4) 0.074(5) -0.004(4) 0.056(4) 0.010(4)
N2A 0.082(5) 0.032(4) 0.077(5) 0.008(3) 0.064(5) 0.000(4)
C1 0.087(8) 0.060(7) 0.096(8) 0.001(6) 0.069(7) 0.008(6)
C1A 0.061(7) 0.064(6) 0.061(7) 0.006(5) 0.033(5) 0.005(5)
C2 0.098(9) 0.067(7) 0.105(10) 0.002(6) 0.058(8) 0.033(6)
C2A 0.060(6) 0.070(7) 0.086(8) 0.003(6) 0.036(6) -0.023(5)
C3 0.077(7) 0.065(7) 0.089(8) 0.000(6) 0.052(7) 0.011(6)
C3' 0.078(7) 0.048(6) 0.094(8) 0.011(5) 0.060(6) 0.010(5)
C3A 0.058(7) 0.087(8) 0.090(8) 0.023(6) 0.028(6) -0.009(6)
C3A' 0.083(7) 0.043(6) 0.094(8) 0.011(5) 0.057(6) -0.005(5)
C4 0.077(7) 0.061(7) 0.094(8) 0.014(6) 0.057(7) 0.017(5)
C4' 0.050(5) 0.056(7) 0.067(6) -0.007(5) 0.035(5) -0.014(4)
C4A 0.084(8) 0.051(6) 0.074(8) -0.007(5) 0.054(6) -0.002(5)
C4A' 0.052(5) 0.048(6) 0.060(6) 0.007(4) 0.030(5) 0.005(4)
C5 0.110(9) 0.069(7) 0.072(7) 0.008(5) 0.053(7) 0.037(6)
C5' 0.063(6) 0.037(6) 0.062(6) -0.015(4) 0.037(5) -0.001(4)
C5A 0.052(6) 0.066(6) 0.067(7) 0.002(5) 0.031(5) 0.001(5)
C5A' 0.079(7) 0.040(6) 0.097(8) -0.011(5) 0.060(6) -0.013(5)
C6 0.122(10) 0.072(8) 0.075(8) 0.000(6) 0.052(8) 0.032(7)
C6A 0.054(6) 0.056(6) 0.057(6) 0.009(4) 0.023(5) -0.012(4)
C7 0.086(8) 0.053(7) 0.074(8) 0.005(6) 0.041(7) 0.009(6)
C7A 0.042(6) 0.063(6) 0.075(8) -0.004(6) 0.034(6) -0.001(5)
C31 0.114(9) 0.038(6) 0.104(9) 0.012(5) 0.074(7) 0.018(5)
C31A 0.115(9) 0.046(6) 0.142(11) 0.028(6) 0.101(9) 0.012(6)
C51 0.060(6) 0.057(6) 0.069(6) 0.004(5) 0.049(5) 0.007(4)
C51A 0.077(8) 0.059(7) 0.153(12) 0.021(7) 0.068(8) 0.010(5)

loop_
_atom_type_symbol
_atom_type_description
_atom_type_scat_dispersion_real
_atom_type_scat_dispersion_imag
_atom_type_scat_source
C C 0.0033 0.0016 'International Tables Vol C Tables 4.2.6.8 and 6.1.1.4'
H H 0.0000 0.0000 'International Tables Vol C Tables 4.2.6.8 and 6.1.1.4'
Cu Cu 0.3280 1.2590 'International Tables Vol C Tables 4.2.6.8 and 6.1.1.4'
N N 0.0061 0.0033 'International Tables Vol C Tables 4.2.6.8 and 6.1.1.4'
O O 0.0106 0.0060 'International Tables Vol C Tables 4.2.6.8 and 6.1.1.4'
S S 0.1246 0.1234 'International Tables Vol C Tables 4.2.6.8 and 6.1.1.4'

loop_
_geom_angle_atom_site_label_1
_geom_angle_atom_site_label_2
_geom_angle_atom_site_label_3
_geom_angle
_geom_angle_site_symmetry_1
_geom_angle_site_symmetry_3
O3 Cu1 O3 73.7(3) 7 .
O7 Cu1 O3 112.8(3) . .
O7 Cu1 O3 173.3(3) . 7
O7 Cu1 N2 87.4(3) . .
O7 Cu1 N2A 87.8(3) . .
N2 Cu1 O3 92.2(2) . .
N2 Cu1 O3 90.8(3) . 7
N2A Cu1 O3 93.4(3) . 7
N2A Cu1 O3 94.1(2) . .
N2A Cu1 N2 173.2(3) . .
O1 Cu2 Cu2 85.1(3) 2_654 5_654
O1 Cu2 Cu2 85.1(3) 5_654 5_654
O1 Cu2 O1 89.0(5) 2_654 5_654
O1 Cu2 O2 91.0(4) 5_654 6
O1 Cu2 O2 168.2(4) 5_654 .
O1 Cu2 O2 168.2(4) 2_654 6
O1 Cu2 O2 91.0(4) 2_654 .
O1 Cu2 O8 92.7(4) 5_654 .
O1 Cu2 O8 92.7(4) 2_654 .
O2 Cu2 Cu2 83.2(3) . 5_654
O2 Cu2 Cu2 83.2(3) 6 5_654
O2 Cu2 O2 86.6(5) . 6
O2 Cu2 O8 99.1(4) . .
O2 Cu2 O8 99.1(4) 6 .
O8 Cu2 Cu2 176.9(4) . 5_654
O1A Cu3 Cu3 83.4(2) 2_556 5_556
O1A Cu3 Cu3 83.4(2) 5_556 5_556
O1A Cu3 O1A 88.3(4) 5_556 2_556
O1A Cu3 O2A 91.7(3) 5_556 6
O1A Cu3 O2A 168.1(3) 5_556 .
O1A Cu3 O2A 91.7(3) 2_556 .
O1A Cu3 O2A 168.1(3) 2_556 6
O1A Cu3 O9 96.1(3) 2_556 .
O1A Cu3 O9 96.1(3) 5_556 .
O2A Cu3 Cu3 84.8(2) 6 5_556
O2A Cu3 Cu3 84.8(2) . 5_556
O2A Cu3 O2A 86.0(4) . 6
O2A Cu3 O9 95.7(3) . .
O2A Cu3 O9 95.7(3) 6 .
O9 Cu3 Cu3 179.4(3) . 5_556
O4 S1 O3 106.7(4) . .
O4 S1 O6 111.8(5) . .
O5 S1 O3 110.2(6) . .
O5 S1 O4 112.1(5) . .
O5 S1 O6 111.7(5) . .
O6 S1 O3 103.8(4) . .
C7 O1 Cu2 121.1(7) . 5_654
C7A O1A Cu3 121.2(7) . 5_556
C7 O2 Cu2 122.9(8) . .
C7A O2A Cu3 121.7(7) . .
Cu1 O3 Cu1 106.3(3) 7 .
S1 O3 Cu1 127.2(5) . .
S1 O3 Cu1 126.5(5) . 7
C5' N1 N2 111.7(7) . .
C5A' N1A N2A 113.2(7) . .
N1 N2 Cu1 122.3(5) . .
C3' N2 Cu1 131.7(6) . .
C3' N2 N1 105.9(7) . .
N1A N2A Cu1 122.2(5) . .
C3A' N2A Cu1 133.0(6) . .
C3A' N2A N1A 104.7(7) . .
C2 C1 C7 120.0(11) . .
C6 C1 C2 119.4(9) . .
C6 C1 C7 120.4(11) . .
C2A C1A C7A 119.9(9) . .
C6A C1A C2A 118.9(9) . .
C6A C1A C7A 121.2(10) . .
C1 C2 C3 117.6(11) . .
C1A C2A C3A 121.2(10) . .
C4 C3 C2 122.3(11) . .
N2 C3' C4' 109.4(8) . .
N2 C3' C31 120.7(8) . .
C4' C3' C31 129.3(9) . .
C4A C3A C2A 117.0(11) . .
N2A C3A' C4A' 111.6(8) . .
N2A C3A' C31A 119.3(8) . .
C4A' C3A' C31A 129.0(8) . .
C3 C4 C4' 122.3(10) . .
C3 C4 C5 116.8(9) . .
C5 C4 C4' 120.9(10) . .
C3' C4' C4 124.7(9) . .
C5' C4' C3' 106.6(8) . .
C5' C4' C4 128.7(8) . .
C3A C4A C4A' 120.7(10) . .
C5A C4A C3A 118.7(9) . .
C5A C4A C4A' 120.5(9) . .
C3A' C4A' C4A 126.0(8) . .
C3A' C4A' C5A' 105.8(8) . .
C5A' C4A' C4A 128.1(8) . .
C6 C5 C4 124.5(11) . .
N1 C5' C4' 106.4(8) . .
N1 C5' C51 120.5(8) . .
C4' C5' C51 133.0(8) . .
C6A C5A C4A 121.7(9) . .
N1A C5A' C4A' 104.5(8) . .
N1A C5A' C51A 123.7(9) . .
C4A' C5A' C51A 131.7(8) . .
C5 C6 C1 119.2(11) . .
C1A C6A C5A 122.4(10) . .
O1 C7 C1 115.7(11) . .
O2 C7 O1 127.5(11) . .
O2 C7 C1 116.8(12) . .
O1A C7A C1A 114.3(10) . .
O2A C7A O1A 128.9(9) . .
O2A C7A C1A 116.6(9) . .

loop_
_geom_bond_atom_site_label_1
_geom_bond_atom_site_label_2
_geom_bond_distance
_geom_bond_site_symmetry_2
Cu1 O3 2.108(9) 7
Cu1 O3 2.316(8) .
Cu1 O7 1.924(11) .
Cu1 N2 1.987(7) .
Cu1 N2A 1.958(7) .
Cu2 Cu2 2.637(4) 5_654
Cu2 O1 1.956(7) 5_654
Cu2 O1 1.956(7) 2_654
Cu2 O2 1.974(8) 6
Cu2 O2 1.974(8) .
Cu2 O8 2.127(15) .
Cu3 Cu3 2.649(3) 5_556
Cu3 O1A 1.967(6) 5_556
Cu3 O1A 1.967(6) 2_556
Cu3 O2A 1.972(6) .
Cu3 O2A 1.972(6) 6
Cu3 O9 2.209(17) .
S1 O3 1.462(9) .
S1 O4 1.455(7) .
S1 O5 1.423(8) .
S1 O6 1.461(8) .
O1 Cu2 1.956(7) 5_654
O1 C7 1.255(13) .
O1A Cu3 1.967(6) 5_556
O1A C7A 1.297(12) .
O2 C7 1.237(13) .
O2A C7A 1.190(12) .
O3 Cu1 2.109(9) 7
N1 N2 1.336(9) .
N1 C5' 1.312(11) .
N1A N2A 1.357(10) .
N1A C5A' 1.340(11) .
N2 C3' 1.311(11) .
N2A C3A' 1.338(11) .
C1 C2 1.418(16) .
C1 C6 1.407(16) .
C1 C7 1.471(15) .
C1A C2A 1.402(15) .
C1A C6A 1.301(13) .
C1A C7A 1.552(13) .
C2 C3 1.438(14) .
C2A C3A 1.411(14) .
C3 C4 1.348(16) .
C3' C4' 1.370(12) .
C3' C31 1.524(13) .
C3A C4A 1.401(15) .
C3A' C4A' 1.366(13) .
C3A' C31A 1.507(14) .
C4 C4' 1.482(13) .
C4 C5 1.411(15) .
C4' C5' 1.351(13) .
C4A C4A' 1.507(13) .
C4A C5A 1.378(14) .
C4A' C5A' 1.426(13) .
C5 C6 1.333(14) .
C5' C51 1.493(12) .
C5A C6A 1.354(13) .
C5A' C51A 1.489(15) .

loop_
_geom_hbond_atom_site_label_D
_geom_hbond_atom_site_label_H
_geom_hbond_atom_site_label_A
_geom_hbond_distance_DH
_geom_hbond_distance_HA
_geom_hbond_distance_DA
_geom_hbond_angle_DHA
N1 H1 O4 0.88 2.04 2.857(10) 154.8
N1A H1A O6 0.88 2.01 2.842(11) 156.7

loop_
_geom_torsion_atom_site_label_1
_geom_torsion_atom_site_label_2
_geom_torsion_atom_site_label_3
_geom_torsion_atom_site_label_4
_geom_torsion
_geom_torsion_site_symmetry_1
_geom_torsion_site_symmetry_4
Cu1 N2 C3' C4' 175.7(7) . .
Cu1 N2 C3' C31 3.9(17) . .
Cu1 N2A C3A' C4A' -179.1(7) . .
Cu1 N2A C3A' C31A 4.1(17) . .
Cu2 Cu2 O2 C7 -1.3(9) 5_654 .
Cu2 O1 C7 O2 -6.1(16) 5_654 .
Cu2 O1 C7 C1 176.0(7) 5_654 .
Cu2 O2 C7 O1 4.8(17) . .
Cu2 O2 C7 C1 -177.3(7) . .
Cu3 Cu3 O2A C7A 1.4(8) 5_556 .
Cu3 O1A C7A O2A -1.2(14) 5_556 .
Cu3 O1A C7A C1A 174.2(6) 5_556 .
Cu3 O2A C7A O1A -0.5(15) . .
Cu3 O2A C7A C1A -175.9(6) . .
O1 Cu2 O2 C7 -86.2(10) 2_654 .
O1 Cu2 O2 C7 4(2) 5_654 .
O1A Cu3 O2A C7A 8(2) 5_556 .
O1A Cu3 O2A C7A -81.9(8) 2_556 .
O2 Cu2 O2 C7 82.2(10) 6 .
O2A Cu3 O2A C7A 86.5(8) 6 .
O3 Cu1 O3 Cu1 0.0 7 7
O3 Cu1 O3 S1 178.8(6) 7 .
O3 Cu1 N2 N1 -22.0(8) . .
O3 Cu1 N2 N1 -95.7(8) 7 .
O3 Cu1 N2 C3' 160.9(10) . .
O3 Cu1 N2 C3' 87.1(10) 7 .
O3 Cu1 N2A N1A 25.3(8) . .
O3 Cu1 N2A N1A 99.2(8) 7 .
O3 Cu1 N2A C3A' -85.4(10) 7 .
O3 Cu1 N2A C3A' -159.3(10) . .
O4 S1 O3 Cu1 117.3(5) . 7
O4 S1 O3 Cu1 -61.3(6) . .
O5 S1 O3 Cu1 -4.7(6) . 7
O5 S1 O3 Cu1 176.8(5) . .
O6 S1 O3 Cu1 -124.4(5) . 7
O6 S1 O3 Cu1 57.0(6) . .
O7 Cu1 O3 Cu1 -178.3(3) . 7
O7 Cu1 O3 S1 0.5(6) . .
O7 Cu1 N2 N1 90.7(8) . .
O7 Cu1 N2 C3' -86.4(10) . .
O7 Cu1 N2A N1A -87.4(8) . .
O7 Cu1 N2A C3A' 88.1(10) . .
O8 Cu2 O2 C7 -179.1(9) . .
O9 Cu3 O2A C7A -178.2(8) . .
N1 N2 C3' C4' -1.8(12) . .
N1 N2 C3' C31 -173.6(10) . .
N1A N2A C3A' C4A' -3.0(12) . .
N1A N2A C3A' C31A -179.9(10) . .
N2 Cu1 O3 Cu1 -90.2(3) . 7
N2 Cu1 O3 S1 88.5(5) . .
N2 Cu1 N2A N1A -132(3) . .
N2 Cu1 N2A C3A' 43(3) . .
N2 N1 C5' C4' 1.5(11) . .
N2 N1 C5' C51 178.8(8) . .
N2 C3' C4' C4 -176.2(10) . .
N2 C3' C4' C5' 2.7(12) . .
N2A Cu1 O3 Cu1 92.4(3) . 7
N2A Cu1 O3 S1 -88.8(5) . .
N2A Cu1 N2 N1 135(3) . .
N2A Cu1 N2 C3' -42(3) . .
N2A N1A C5A' C4A' 0.5(11) . .
N2A N1A C5A' C51A 178.5(11) . .
N2A C3A' C4A' C4A -179.3(9) . .
N2A C3A' C4A' C5A' 3.4(13) . .
C1 C2 C3 C4 4.6(17) . .
C1A C2A C3A C4A -3.4(17) . .
C2 C1 C6 C5 -1.4(18) . .
C2 C1 C7 O1 -20.0(15) . .
C2 C1 C7 O2 161.8(11) . .
C2 C3 C4 C4' 175.1(10) . .
C2 C3 C4 C5 -4.3(17) . .
C2A C1A C6A C5A -1.5(15) . .
C2A C1A C7A O1A 9.9(13) . .
C2A C1A C7A O2A -174.1(9) . .
C2A C3A C4A C4A' 177.8(9) . .
C2A C3A C4A C5A 0.4(15) . .
C3 C4 C4' C3' -54.4(16) . .
C3 C4 C4' C5' 126.9(12) . .
C3 C4 C5 C6 1.1(18) . .
C3' C4' C5' N1 -2.5(11) . .
C3' C4' C5' C51 -179.3(11) . .
C3A C4A C4A' C3A' -125.4(12) . .
C3A C4A C4A' C5A' 51.3(15) . .
C3A C4A C5A C6A 2.1(15) . .
C3A' C4A' C5A' N1A -2.3(11) . .
C3A' C4A' C5A' C51A 179.9(13) . .
C4 C4' C5' N1 176.4(10) . .
C4 C4' C5' C51 -0.4(18) . .
C4 C5 C6 C1 2(2) . .
C4' C4 C5 C6 -178.4(12) . .
C4A C4A' C5A' N1A -179.5(10) . .
C4A C4A' C5A' C51A 3(2) . .
C4A C5A C6A C1A -1.5(16) . .
C4A' C4A C5A C6A -175.3(9) . .
C5 C4 C4' C3' 125.0(12) . .
C5 C4 C4' C5' -53.7(16) . .
C5' N1 N2 Cu1 -177.7(6) . .
C5' N1 N2 C3' 0.1(11) . .
C5A C4A C4A' C3A' 51.9(15) . .
C5A C4A C4A' C5A' -131.3(11) . .
C5A' N1A N2A Cu1 178.1(7) . .
C5A' N1A N2A C3A' 1.5(11) . .
C6 C1 C2 C3 -1.6(17) . .
C6 C1 C7 O1 164.9(11) . .
C6 C1 C7 O2 -13.3(16) . .
C6A C1A C2A C3A 4.0(16) . .
C6A C1A C7A O1A -169.4(9) . .
C6A C1A C7A O2A 6.7(14) . .
C7 C1 C2 C3 -176.8(10) . .
C7 C1 C6 C5 173.7(11) . .
C7A C1A C2A C3A -175.3(10) . .
C7A C1A C6A C5A 177.8(9) . .
C31 C3' C4' C4 -5.3(19) . .
C31 C3' C4' C5' 173.6(12) . .
C31A C3A' C4A' C4A -2.8(19) . .
C31A C3A' C4A' C5A' 179.8(12) . .

loop_
_platon_squeeze_void_nr
_platon_squeeze_void_average_x
_platon_squeeze_void_average_y
_platon_squeeze_void_average_z
_platon_squeeze_void_volume
_platon_squeeze_void_count_electrons
_platon_squeeze_void_content
1 -0.005 -0.029 -0.005 4312 1180 ' '
